data_7201233
loop_
_publ_author_name
'Rajput, Lalit'
'Biradha, Kumar'

_publ_section_title
;
 Robust hydrogen bonding synthon in one-dimensional and two-dimensional
 coordination polymers of pyridine-appended reverse amides and amides
;
_journal_issue 7
_journal_name_full CrystEngComm
_journal_page_first 1220
_journal_paper_doi 10.1039/b906285h
_journal_volume 11
_journal_year 2009
_chemical_formula_sum 'C50 H52 Br4 Cu N10 O4 S2'
_chemical_formula_weight 1304.32
_chemical_name_systematic
;
?
;
_space_group_IT_number 2
_symmetry_cell_setting triclinic
_symmetry_space_group_name_Hall '-P 1'
_symmetry_space_group_name_H-M 'P -1'
_atom_sites_solution_hydrogens geom
_atom_sites_solution_primary direct
_atom_sites_solution_secondary difmap
_audit_creation_method SHELXL-97
_cell_angle_alpha 93.77(2)
_cell_angle_beta 104.08(2)
_cell_angle_gamma 109.20(2)
_cell_formula_units_Z 1
_cell_length_a 9.210(6)
_cell_length_b 10.155(7)
_cell_length_c 15.921(11)
_cell_measurement_reflns_used 5224
_cell_measurement_temperature 293(2)
_cell_measurement_theta_max 25.99
_cell_measurement_theta_min 1.34
_cell_volume 1346.6(16)
_computing_structure_refinement 'SHELXL-97 (Sheldrick, 1997)'
_computing_structure_solution 'SHELXS-97 (Sheldrick, 1990)'
_diffrn_ambient_temperature 293(2)
_diffrn_measured_fraction_theta_full 0.989
_diffrn_measured_fraction_theta_max 0.989
_diffrn_measurement_device_type 'Bruker-APEX-2 CCD area detector'
_diffrn_measurement_method hemisphere
_diffrn_radiation_monochromator graphite
_diffrn_radiation_source 'fine-focus sealed tube'
_diffrn_radiation_type MoK\a
_diffrn_radiation_wavelength 0.71073
_diffrn_reflns_av_R_equivalents 0.0545
_diffrn_reflns_av_sigmaI/netI 0.0637
_diffrn_reflns_limit_h_max 9
_diffrn_reflns_limit_h_min -11
_diffrn_reflns_limit_k_max 12
_diffrn_reflns_limit_k_min -12
_diffrn_reflns_limit_l_max 19
_diffrn_reflns_limit_l_min -19
_diffrn_reflns_number 17079
_diffrn_reflns_theta_full 25.99
_diffrn_reflns_theta_max 25.99
_diffrn_reflns_theta_min 1.34
_exptl_absorpt_coefficient_mu 3.504
_exptl_absorpt_correction_T_max 0.704
_exptl_absorpt_correction_T_min 0.538
_exptl_absorpt_correction_type multi-scan
_exptl_absorpt_process_details sadabs
_exptl_crystal_colour 'dark green'
_exptl_crystal_density_diffrn 1.608
_exptl_crystal_density_meas ?
_exptl_crystal_density_method .
_exptl_crystal_description plates
_exptl_crystal_F_000 655
_exptl_crystal_size_max 0.18
_exptl_crystal_size_mid 0.17
_exptl_crystal_size_min 0.10
_refine_diff_density_max 0.825
_refine_diff_density_min -0.735
_refine_diff_density_rms 0.088
_refine_ls_extinction_method none
_refine_ls_goodness_of_fit_ref 0.878
_refine_ls_hydrogen_treatment constr
_refine_ls_matrix_type full
_refine_ls_number_parameters 322
_refine_ls_number_reflns 5224
_refine_ls_number_restraints 0
_refine_ls_restrained_S_all 0.878
_refine_ls_R_factor_all 0.1148
_refine_ls_R_factor_gt 0.0515
_refine_ls_shift/su_max 0.001
_refine_ls_shift/su_mean 0.000
_refine_ls_structure_factor_coef Fsqd
_refine_ls_weighting_details 'calc w=1/[\s^2^(Fo^2^)+(0.1000P)^2^+0.0000P] where P=(Fo^2^+2Fc^2^)/3'
_refine_ls_weighting_scheme calc
_refine_ls_wR_factor_gt 0.1333
_refine_ls_wR_factor_ref 0.1566
_reflns_number_gt 2911
_reflns_number_total 5224
_reflns_threshold_expression >2sigma(I)
_cod_data_source_file b906285h.txt
_cod_data_source_block 4a
_cod_depositor_comments
;
The following automatic conversions were performed:
'_symmetry_cell_setting' value 'Triclinic' changed to 'triclinic'
according to '/home/saulius/struct/CIF-dictionaries/cif_core.dic'
dictionary named 'cif_core.dic' version 2.4.1 from 2010-06-29.

Automatic conversion script
Id: cif_fix_enum 1527 2010-12-29 10:47:43Z saulius 
;
_cod_original_sg_symbol_H-M P-1
_cod_database_code 7201233

loop_
_symmetry_equiv_pos_as_xyz
'x, y, z'
'-x, -y, -z'

loop_
_atom_site_label
_atom_site_type_symbol
_atom_site_fract_x
_atom_site_fract_y
_atom_site_fract_z
_atom_site_U_iso_or_equiv
_atom_site_adp_type
_atom_site_occupancy
_atom_site_symmetry_multiplicity
_atom_site_calc_flag
_atom_site_refinement_flags
_atom_site_disorder_assembly
_atom_site_disorder_group
Cu1 Cu 0.5000 0.5000 0.0000 0.0414(2) Uani 1 2 d S . .
Br2 Br 1.04983(8) 1.28396(7) 0.53219(4) 0.0785(3) Uani 1 1 d . . .
Br1 Br 0.49672(10) 0.96696(9) 0.16776(5) 0.1108(3) Uani 1 1 d . . .
C1 C 0.6617(7) 1.0618(7) 0.2726(3) 0.0630(15) Uani 1 1 d . . .
C2 C 0.6970(7) 1.2015(6) 0.2983(4) 0.0678(16) Uani 1 1 d . . .
H2 H 0.6423 1.2508 0.2645 0.081 Uiso 1 1 calc R . .
C3 C 0.8145(7) 1.2692(6) 0.3749(4) 0.0644(15) Uani 1 1 d . . .
H3 H 0.8422 1.3654 0.3928 0.077 Uiso 1 1 calc R . .
C4 C 0.8901(6) 1.1927(6) 0.4245(3) 0.0555(13) Uani 1 1 d . . .
C5 C 0.8521(7) 1.0523(6) 0.3977(4) 0.0729(17) Uani 1 1 d . . .
H5 H 0.9057 1.0019 0.4312 0.088 Uiso 1 1 calc R . .
C6 C 0.7358(8) 0.9859(6) 0.3219(4) 0.0739(17) Uani 1 1 d . . .
H6 H 0.7073 0.8896 0.3040 0.089 Uiso 1 1 calc R . .
S100 S 0.6098(2) 0.5395(2) 0.30043(9) 0.0791(5) Uani 1 1 d . . .
C100 C 0.5353(6) 0.5068(5) 0.1951(3) 0.0414(11) Uani 1 1 d . . .
N100 N 0.4845(5) 0.4836(4) 0.1197(2) 0.0466(10) Uani 1 1 d . . .
O11 O 1.0577(4) 0.7616(3) 0.2439(2) 0.0509(9) Uani 1 1 d . . .
N11 N 0.6637(4) 0.7025(4) 0.0425(2) 0.0395(9) Uani 1 1 d . . .
C11 C 0.9036(5) 0.8613(4) 0.1456(3) 0.0366(10) Uani 1 1 d . . .
C12 C 0.7837(5) 0.7314(4) 0.1153(3) 0.0360(10) Uani 1 1 d . . .
H12 H 0.7868 0.6590 0.1478 0.043 Uiso 1 1 calc R . .
C13 C 0.6593(6) 0.8072(5) -0.0034(3) 0.0522(13) Uani 1 1 d . . .
H13 H 0.5766 0.7892 -0.0546 0.063 Uiso 1 1 calc R . .
C14 C 0.7736(6) 0.9413(5) 0.0226(3) 0.0634(16) Uani 1 1 d . . .
H14 H 0.7676 1.0123 -0.0107 0.076 Uiso 1 1 calc R . .
C15 C 0.8964(6) 0.9689(5) 0.0980(3) 0.0548(13) Uani 1 1 d . . .
H15 H 0.9737 1.0590 0.1168 0.066 Uiso 1 1 calc R . .
C16 C 1.0374(5) 0.8693(5) 0.2249(3) 0.0378(10) Uani 1 1 d . . .
O21 O 1.8906(4) 1.7294(3) 0.7765(2) 0.0633(10) Uani 1 1 d . . .
N21 N 2.2745(4) 1.5975(4) 0.9671(2) 0.0410(9) Uani 1 1 d . . .
C21 C 2.0423(5) 1.6329(4) 0.8791(3) 0.0368(10) Uani 1 1 d . . .
C22 C 2.1757(5) 1.5951(4) 0.8893(3) 0.0396(11) Uani 1 1 d . . .
H22 H 2.1986 1.5660 0.8390 0.048 Uiso 1 1 calc R . .
C23 C 2.2399(6) 1.6411(5) 1.0383(3) 0.0447(12) Uani 1 1 d . . .
H23 H 2.3057 1.6425 1.0932 0.054 Uiso 1 1 calc R . .
C24 C 2.1123(6) 1.6840(5) 1.0346(3) 0.0479(12) Uani 1 1 d . . .
H24 H 2.0939 1.7154 1.0858 0.058 Uiso 1 1 calc R . .
C25 C 2.0120(6) 1.6799(4) 0.9541(3) 0.0427(11) Uani 1 1 d . . .
H25 H 1.9247 1.7084 0.9502 0.051 Uiso 1 1 calc R . .
C26 C 1.9343(5) 1.6291(4) 0.7910(3) 0.0401(11) Uani 1 1 d . . .
N31 N 1.1259(4) 0.9968(4) 0.2712(2) 0.0425(9) Uani 1 1 d . . .
H31 H 1.1074 1.0701 0.2548 0.051 Uiso 1 1 calc R . .
N32 N 1.8882(5) 1.5133(4) 0.7319(2) 0.0462(10) Uani 1 1 d . . .
H32 H 1.9241 1.4469 0.7454 0.055 Uiso 1 1 calc R . .
C31 C 1.2539(6) 1.0115(4) 0.3497(3) 0.0457(12) Uani 1 1 d . . .
H31A H 1.3308 0.9754 0.3341 0.055 Uiso 1 1 calc . . .
H31B H 1.2096 0.9554 0.3906 0.055 Uiso 1 1 calc . . .
C32 C 1.3387(6) 1.1635(5) 0.3936(3) 0.0452(12) Uani 1 1 d . . .
H32A H 1.2610 1.2008 0.4069 0.054 Uiso 1 1 calc . . .
H32B H 1.3869 1.2188 0.3535 0.054 Uiso 1 1 calc . . .
C33 C 1.4676(5) 1.1788(4) 0.4775(3) 0.0440(12) Uani 1 1 d . . .
H33A H 1.4180 1.1269 0.5184 0.053 Uiso 1 1 calc . . .
H33B H 1.5414 1.1363 0.4645 0.053 Uiso 1 1 calc . . .
C34 C 1.5607(6) 1.3295(5) 0.5208(3) 0.0440(11) Uani 1 1 d . . .
H34A H 1.4860 1.3739 0.5300 0.053 Uiso 1 1 calc . . .
H34B H 1.6163 1.3796 0.4814 0.053 Uiso 1 1 calc . . .
C35 C 1.6816(5) 1.3452(5) 0.6076(3) 0.0445(12) Uani 1 1 d . . .
H35A H 1.6258 1.3015 0.6487 0.053 Uiso 1 1 calc . . .
H35B H 1.7524 1.2959 0.5995 0.053 Uiso 1 1 calc . . .
C36 C 1.7788(6) 1.4958(5) 0.6452(3) 0.0509(13) Uani 1 1 d . . .
H36A H 1.8402 1.5375 0.6058 0.061 Uiso 1 1 calc . . .
H36B H 1.7073 1.5465 0.6491 0.061 Uiso 1 1 calc . . .

loop_
_atom_site_aniso_label
_atom_site_aniso_U_11
_atom_site_aniso_U_22
_atom_site_aniso_U_33
_atom_site_aniso_U_23
_atom_site_aniso_U_13
_atom_site_aniso_U_12
Cu1 0.0410(5) 0.0334(4) 0.0273(4) -0.0033(3) -0.0060(3) -0.0028(4)
Br2 0.0750(5) 0.0797(5) 0.0567(4) -0.0015(3) -0.0009(3) 0.0128(4)
Br1 0.1051(6) 0.1117(6) 0.0747(5) -0.0181(4) -0.0281(4) 0.0309(5)
C1 0.056(4) 0.070(4) 0.049(3) -0.006(3) 0.000(3) 0.017(3)
C2 0.073(4) 0.066(4) 0.063(4) 0.014(3) 0.007(3) 0.031(3)
C3 0.066(4) 0.051(3) 0.072(4) 0.005(3) 0.012(3) 0.021(3)
C4 0.052(3) 0.056(3) 0.046(3) 0.001(2) 0.004(2) 0.011(3)
C5 0.076(4) 0.064(4) 0.068(4) 0.009(3) -0.006(3) 0.031(3)
C6 0.087(5) 0.052(3) 0.069(4) -0.004(3) -0.002(3) 0.027(3)
S100 0.0880(12) 0.1019(13) 0.0333(7) -0.0029(7) -0.0012(7) 0.0314(10)
C100 0.042(3) 0.035(3) 0.043(3) 0.002(2) 0.009(2) 0.011(2)
N100 0.051(3) 0.044(2) 0.030(2) 0.0004(17) -0.0009(18) 0.007(2)
O11 0.057(2) 0.0262(17) 0.0497(19) -0.0015(14) -0.0172(16) 0.0139(15)
N11 0.036(2) 0.032(2) 0.0355(19) -0.0035(16) -0.0052(16) 0.0053(17)
C11 0.038(3) 0.029(2) 0.034(2) -0.0028(18) -0.0025(19) 0.011(2)
C12 0.035(3) 0.027(2) 0.035(2) -0.0007(18) -0.0039(19) 0.007(2)
C13 0.051(3) 0.037(3) 0.044(3) 0.006(2) -0.017(2) 0.007(2)
C14 0.068(4) 0.030(3) 0.057(3) 0.011(2) -0.020(3) -0.001(3)
C15 0.051(3) 0.030(3) 0.056(3) -0.002(2) -0.014(2) 0.003(2)
C16 0.037(3) 0.033(3) 0.030(2) -0.0069(18) -0.0039(19) 0.007(2)
O21 0.072(3) 0.0310(18) 0.063(2) -0.0067(16) -0.0243(18) 0.0227(18)
N21 0.036(2) 0.041(2) 0.038(2) -0.0006(17) -0.0011(17) 0.0132(18)
C21 0.035(3) 0.020(2) 0.042(2) -0.0023(18) -0.004(2) 0.0043(19)
C22 0.043(3) 0.032(2) 0.035(2) -0.0030(19) 0.004(2) 0.009(2)
C23 0.050(3) 0.037(3) 0.032(2) 0.000(2) -0.008(2) 0.012(2)
C24 0.060(3) 0.040(3) 0.040(3) -0.003(2) 0.007(2) 0.019(3)
C25 0.045(3) 0.026(2) 0.053(3) 0.001(2) 0.008(2) 0.013(2)
C26 0.039(3) 0.023(2) 0.043(2) -0.0007(19) -0.005(2) 0.005(2)
N31 0.044(2) 0.0242(19) 0.041(2) -0.0059(16) -0.0139(17) 0.0105(17)
N32 0.049(2) 0.028(2) 0.044(2) -0.0034(17) -0.0167(18) 0.0145(18)
C31 0.046(3) 0.027(2) 0.044(3) -0.0036(19) -0.015(2) 0.008(2)
C32 0.044(3) 0.036(3) 0.039(2) -0.006(2) -0.010(2) 0.012(2)
C33 0.046(3) 0.028(2) 0.039(2) -0.0019(19) -0.010(2) 0.005(2)
C34 0.044(3) 0.033(2) 0.042(2) -0.005(2) -0.008(2) 0.014(2)
C35 0.042(3) 0.033(2) 0.042(3) -0.003(2) -0.013(2) 0.011(2)
C36 0.051(3) 0.038(3) 0.040(3) 0.000(2) -0.016(2) 0.008(2)

loop_
_atom_type_symbol
_atom_type_description
_atom_type_scat_dispersion_real
_atom_type_scat_dispersion_imag
_atom_type_scat_source
C C 0.0033 0.0016 'International Tables Vol C Tables 4.2.6.8 and 6.1.1.4'
H H 0.0000 0.0000 'International Tables Vol C Tables 4.2.6.8 and 6.1.1.4'
N N 0.0061 0.0033 'International Tables Vol C Tables 4.2.6.8 and 6.1.1.4'
O O 0.0106 0.0060 'International Tables Vol C Tables 4.2.6.8 and 6.1.1.4'
S S 0.1246 0.1234 'International Tables Vol C Tables 4.2.6.8 and 6.1.1.4'
Br Br -0.2901 2.4595 'International Tables Vol C Tables 4.2.6.8 and 6.1.1.4'
Cu Cu 0.3201 1.2651 'International Tables Vol C Tables 4.2.6.8 and 6.1.1.4'

loop_
_geom_angle_atom_site_label_1
_geom_angle_atom_site_label_2
_geom_angle_atom_site_label_3
_geom_angle
_geom_angle_site_symmetry_1
_geom_angle_site_symmetry_3
_geom_angle_publ_flag
N100 Cu1 N100 180.0(2) . 2_665 ?
N100 Cu1 N11 90.21(15) . . ?
N100 Cu1 N11 89.79(15) 2_665 . ?
N100 Cu1 N11 89.79(15) . 2_665 ?
N100 Cu1 N11 90.21(15) 2_665 2_665 ?
N11 Cu1 N11 180.0 . 2_665 ?
C2 C1 C6 121.8(5) . . ?
C2 C1 Br1 119.4(5) . . ?
C6 C1 Br1 118.8(5) . . ?
C3 C2 C1 119.3(5) . . ?
C2 C3 C4 119.0(5) . . ?
C5 C4 C3 120.7(5) . . ?
C5 C4 Br2 119.7(4) . . ?
C3 C4 Br2 119.6(4) . . ?
C6 C5 C4 120.0(6) . . ?
C5 C6 C1 119.2(6) . . ?
N100 C100 S100 178.9(5) . . ?
C100 N100 Cu1 153.7(4) . . ?
C12 N11 C13 117.5(4) . . ?
C12 N11 Cu1 120.3(3) . . ?
C13 N11 Cu1 122.0(3) . . ?
C15 C11 C12 117.5(4) . . ?
C15 C11 C16 126.2(4) . . ?
C12 C11 C16 116.2(4) . . ?
N11 C12 C11 124.3(4) . . ?
N11 C13 C14 122.2(4) . . ?
C15 C14 C13 119.4(4) . . ?
C14 C15 C11 119.2(4) . . ?
O11 C16 N31 123.6(4) . . ?
O11 C16 C11 119.5(4) . . ?
N31 C16 C11 116.9(4) . . ?
C23 N21 C22 116.6(4) . . ?
C22 C21 C25 117.5(4) . . ?
C22 C21 C26 122.9(4) . . ?
C25 C21 C26 119.6(4) . . ?
N21 C22 C21 124.2(4) . . ?
N21 C23 C24 123.3(4) . . ?
C25 C24 C23 119.1(4) . . ?
C24 C25 C21 119.2(4) . . ?
O21 C26 N32 123.1(4) . . ?
O21 C26 C21 119.7(4) . . ?
N32 C26 C21 117.2(4) . . ?
C16 N31 C31 119.7(4) . . ?
C26 N32 C36 121.9(4) . . ?
N31 C31 C32 111.8(3) . . ?
C31 C32 C33 112.0(4) . . ?
C34 C33 C32 113.6(4) . . ?
C33 C34 C35 114.0(4) . . ?
C36 C35 C34 112.3(4) . . ?
N32 C36 C35 112.9(4) . . ?

loop_
_geom_bond_atom_site_label_1
_geom_bond_atom_site_label_2
_geom_bond_distance
_geom_bond_site_symmetry_2
_geom_bond_publ_flag
Cu1 N100 1.959(4) . ?
Cu1 N100 1.959(4) 2_665 ?
Cu1 N11 2.059(4) . ?
Cu1 N11 2.059(4) 2_665 ?
Br2 C4 1.905(5) . ?
Br1 C1 1.901(5) . ?
C1 C2 1.357(8) . ?
C1 C6 1.356(8) . ?
C2 C3 1.374(8) . ?
C3 C4 1.372(7) . ?
C4 C5 1.363(8) . ?
C5 C6 1.359(8) . ?
S100 C100 1.615(5) . ?
C100 N100 1.155(6) . ?
O11 C16 1.213(5) . ?
N11 C12 1.331(5) . ?
N11 C13 1.335(6) . ?
C11 C15 1.381(6) . ?
C11 C12 1.375(6) . ?
C11 C16 1.510(6) . ?
C13 C14 1.380(7) . ?
C14 C15 1.373(6) . ?
C16 N31 1.331(5) . ?
O21 C26 1.228(5) . ?
N21 C23 1.336(6) . ?
N21 C22 1.340(5) . ?
C21 C22 1.381(6) . ?
C21 C25 1.381(6) . ?
C21 C26 1.498(6) . ?
C23 C24 1.371(7) . ?
C24 C25 1.375(6) . ?
C26 N32 1.334(5) . ?
N31 C31 1.455(5) . ?
N32 C36 1.459(5) . ?
C31 C32 1.511(6) . ?
C32 C33 1.516(6) . ?
C33 C34 1.505(6) . ?
C34 C35 1.510(6) . ?
C35 C36 1.489(6) . ?
